data_7044234
loop_
_publ_author_name
'Li, Xiang'
'Yin, Yongheng'
'Gao, Pengli'
'Li, Weijie'
'Yan, Hong'
'Lu, Changsheng'
'Zhao, Qiang'

_publ_section_title
;
 A novel phosphorescent iridium(III) complex bearing donor-acceptor-type
 o&#x2212;carboranylated ligand for endocellular hypoxia imaging
;
_journal_name_full 'Dalton Trans.'
_journal_paper_doi 10.1039/C7DT03097E
_journal_year 2017
_chemical_formula_sum 'C24 H16 B10 N3'
_chemical_formula_weight 465.2
_chemical_name_systematic
; 
 ? 
;
_space_group_IT_number 14
_symmetry_cell_setting monoclinic
_symmetry_space_group_name_Hall '-P 2ybc'
_symmetry_space_group_name_H-M 'P 1 21/c 1'
_atom_sites_solution_hydrogens geom
_atom_sites_solution_primary direct
_atom_sites_solution_secondary difmap
_audit_creation_method SHELXL-97
_audit_update_record
;
2017-07-25 deposited with the CCDC.
2017-09-14 downloaded from the CCDC.
;
_cell_angle_alpha 90.00
_cell_angle_beta 94.827(4)
_cell_angle_gamma 90.00
_cell_formula_units_Z 4
_cell_length_a 11.738(2)
_cell_length_b 7.3043(14)
_cell_length_c 29.418(6)
_cell_measurement_reflns_used 3105
_cell_measurement_temperature 296(2)
_cell_measurement_theta_max 52
_cell_measurement_theta_min 2
_cell_volume 2513.3(8)
_computing_structure_refinement 'SHELXL-97 (Sheldrick, 1997)'
_computing_structure_solution 'SHELXS-97 (Sheldrick, 1990)'
_diffrn_ambient_temperature 296(2)
_diffrn_measured_fraction_theta_full 0.998
_diffrn_measured_fraction_theta_max 0.998
_diffrn_measurement_device_type 'CCD area detector'
_diffrn_measurement_method 'phi and omega scans'
_diffrn_radiation_monochromator graphite
_diffrn_radiation_source 'fine-focus sealed tube'
_diffrn_radiation_type MoK\a
_diffrn_radiation_wavelength 0.71073
_diffrn_reflns_av_R_equivalents 0.0576
_diffrn_reflns_av_sigmaI/netI 0.0707
_diffrn_reflns_limit_h_max 15
_diffrn_reflns_limit_h_min -15
_diffrn_reflns_limit_k_max 9
_diffrn_reflns_limit_k_min -9
_diffrn_reflns_limit_l_max 38
_diffrn_reflns_limit_l_min -23
_diffrn_reflns_number 16630
_diffrn_reflns_theta_full 27.55
_diffrn_reflns_theta_max 27.55
_diffrn_reflns_theta_min 1.39
_exptl_absorpt_coefficient_mu 0.065
_exptl_crystal_colour white
_exptl_crystal_density_diffrn 1.250
_exptl_crystal_density_method 'not measured'
_exptl_crystal_description block
_exptl_crystal_F_000 950
_exptl_crystal_recrystallization_method 'Re-crystallisation from solvent: DCM'
_refine_diff_density_max 0.650
_refine_diff_density_min -0.666
_refine_diff_density_rms 0.093
_refine_ls_extinction_method none
_refine_ls_goodness_of_fit_ref 1.199
_refine_ls_hydrogen_treatment mixed
_refine_ls_matrix_type full
_refine_ls_number_parameters 334
_refine_ls_number_reflns 5784
_refine_ls_number_restraints 0
_refine_ls_restrained_S_all 1.199
_refine_ls_R_factor_all 0.1663
_refine_ls_R_factor_gt 0.1040
_refine_ls_shift/su_max 0.001
_refine_ls_shift/su_mean 0.000
_refine_ls_structure_factor_coef Fsqd
_refine_ls_weighting_details 'calc w=1/[\s^2^(Fo^2^)+(0.2000P)^2^+0.0000P] where P=(Fo^2^+2Fc^2^)/3'
_refine_ls_weighting_scheme calc
_refine_ls_wR_factor_gt 0.3138
_refine_ls_wR_factor_ref 0.3658
_reflns_number_gt 3105
_reflns_number_total 5784
_reflns_threshold_expression >2sigma(I)
_cod_data_source_file c7dt03097e2.cif
_cod_data_source_block 99_CCDC1
_cod_depositor_comments
;
The following automatic conversions were performed:

'_symmetry_cell_setting' value 'Monoclinic' changed to 'monoclinic'
according to
/home/data/users/saulius/crontab/automatic-downloads/rss-feeds/RSC/lib/dictionaries/cif_core.dic
dictionary named 'cif_core.dic' version 2.4.2 from 2011-04-26.

Automatic conversion script
Id: cif_fix_values 4973 2017-02-22 13:04:09Z antanas 
;
_cod_original_cell_volume 2513.4(8)
_cod_original_sg_symbol_H-M P21/c
_cod_original_formula_sum 'C24H16B10N3 '
_cod_database_code 7044234

loop_
_symmetry_equiv_pos_as_xyz
'x, y, z'
'-x, y+1/2, -z+1/2'
'-x, -y, -z'
'x, -y-1/2, z-1/2'

loop_
_atom_site_label
_atom_site_type_symbol
_atom_site_fract_x
_atom_site_fract_y
_atom_site_fract_z
_atom_site_U_iso_or_equiv
_atom_site_adp_type
_atom_site_occupancy
_atom_site_symmetry_multiplicity
_atom_site_calc_flag
_atom_site_refinement_flags
C6 C 0.1624(3) 0.5237(5) 0.06000(12) 0.0321(8) Uani 1 1 d .
H6 H 0.0962 0.5593 0.0729 0.038 Uiso 1 1 calc R
C7 C 0.2612(3) 0.6121(5) 0.07030(12) 0.0357(8) Uani 1 1 d .
C3 C 0.2540(3) 0.3236(5) 0.01033(12) 0.0346(8) Uani 1 1 d .
C1 C 0.2426(3) 0.1816(5) -0.02686(12) 0.0349(8) Uani 1 1 d .
N1 N 0.2941(3) 1.2303(4) 0.18457(11) 0.0450(9) Uani 1 1 d .
C8 C 0.2610(3) 0.7754(5) 0.09964(12) 0.0370(8) Uani 1 1 d .
C11 C 0.2782(3) 1.0761(5) 0.15585(13) 0.0405(9) Uani 1 1 d .
C12 C 0.1891(3) 0.9512(5) 0.15966(14) 0.0440(10) Uani 1 1 d .
H12 H 0.1373 0.9683 0.1815 0.053 Uiso 1 1 calc R
C9 C 0.3441(3) 0.8959(5) 0.09536(12) 0.0350(8) Uani 1 1 d .
H9 H 0.3963 0.8780 0.0737 0.042 Uiso 1 1 calc R
C5 C 0.1610(3) 0.3845(5) 0.03105(14) 0.0457(10) Uani 1 1 d .
H5 H 0.0920 0.3239 0.0243 0.055 Uiso 1 1 calc R
C19 C 0.1982(3) 1.3277(5) 0.19893(13) 0.0382(9) Uani 1 1 d .
C4 C 0.3581(3) 0.4096(6) 0.02296(15) 0.0472(10) Uani 1 1 d .
H4 H 0.4247 0.3680 0.0114 0.057 Uiso 1 1 calc R
C13 C 0.4045(3) 1.3146(5) 0.18962(13) 0.0385(9) Uani 1 1 d .
N3 N 0.1791(3) 0.8027(5) 0.13067(13) 0.0572(10) Uani 1 1 d .
C24 C 0.2075(4) 1.4100(6) 0.24115(14) 0.0471(10) Uani 1 1 d .
H24 H 0.2739 1.3950 0.2603 0.057 Uiso 1 1 calc R
N2 N 0.3620(3) 0.5556(5) 0.05242(14) 0.0641(11) Uani 1 1 d .
B3 B 0.2905(3) -0.0318(5) -0.01811(14) 0.0331(9) Uani 1 1 d .
C10 C 0.3520(4) 1.0426(6) 0.12238(15) 0.0513(11) Uani 1 1 d .
H10 H 0.4099 1.1268 0.1186 0.062 Uiso 1 1 calc R
C20 C 0.0985(3) 1.3495(5) 0.17082(14) 0.0457(10) Uani 1 1 d .
H20 H 0.0919 1.2966 0.1420 0.055 Uiso 1 1 calc R
B4 B 0.1469(4) 0.0074(6) -0.02029(17) 0.0446(11) Uani 1 1 d .
C23 C 0.1184(4) 1.5155(6) 0.25543(16) 0.0543(11) Uani 1 1 d .
H23 H 0.1263 1.5731 0.2837 0.065 Uiso 1 1 calc R
B12 B 0.2107(4) -0.1374(7) -0.10548(17) 0.0480(11) Uani 1 1 d .
C2 C 0.3613(4) 0.1064(7) -0.05270(18) 0.0656(14) Uani 1 1 d .
B7 B 0.3371(4) -0.1223(7) -0.06632(19) 0.0524(12) Uani 1 1 d .
C14 C 0.4986(4) 1.2164(6) 0.20678(16) 0.0569(12) Uani 1 1 d .
H14 H 0.4907 1.0960 0.2163 0.068 Uiso 1 1 calc R
B9 B 0.0949(4) -0.0562(7) -0.07611(18) 0.0534(13) Uani 1 1 d .
C22 C 0.0182(4) 1.5346(6) 0.22749(18) 0.0575(12) Uani 1 1 d .
H22 H -0.0420 1.6038 0.2370 0.069 Uiso 1 1 calc R
B6 B 0.2540(5) 0.2440(7) -0.08230(16) 0.0580(14) Uani 1 1 d .
B8 B 0.2027(5) -0.1864(6) -0.04720(17) 0.0504(12) Uani 1 1 d .
C18 C 0.4178(4) 1.4955(6) 0.17794(15) 0.0539(11) Uani 1 1 d .
H18 H 0.3545 1.5648 0.1675 0.065 Uiso 1 1 calc R
C21 C 0.0086(4) 1.4499(6) 0.18552(18) 0.0549(12) Uani 1 1 d .
H21 H -0.0591 1.4602 0.1668 0.066 Uiso 1 1 calc R
B5 B 0.1216(4) 0.1770(7) -0.06264(16) 0.0495(12) Uani 1 1 d .
B11 B 0.3115(5) 0.0495(7) -0.10841(19) 0.0597(15) Uani 1 1 d .
C17 C 0.5246(5) 1.5737(7) 0.18172(19) 0.0690(15) Uani 1 1 d .
H17 H 0.5327 1.6955 0.1734 0.083 Uiso 1 1 calc R
B10 B 0.1622(5) 0.0929(8) -0.11483(18) 0.0608(14) Uani 1 1 d .
C16 C 0.6163(4) 1.4791(8) 0.1970(2) 0.0724(15) Uani 1 1 d .
H16 H 0.6879 1.5344 0.1992 0.087 Uiso 1 1 calc R
C15 C 0.6055(4) 1.2996(8) 0.2098(2) 0.0725(15) Uani 1 1 d .
H15 H 0.6699 1.2333 0.2204 0.087 Uiso 1 1 calc R

loop_
_atom_site_aniso_label
_atom_site_aniso_U_11
_atom_site_aniso_U_22
_atom_site_aniso_U_33
_atom_site_aniso_U_23
_atom_site_aniso_U_13
_atom_site_aniso_U_12
C6 0.0298(17) 0.0293(17) 0.0391(19) -0.0109(15) 0.0149(14) -0.0027(14)
C7 0.0374(19) 0.0314(18) 0.0392(19) 0.0013(16) 0.0082(15) 0.0028(15)
C3 0.0362(19) 0.0295(18) 0.0384(19) 0.0012(15) 0.0044(15) -0.0015(15)
C1 0.0345(18) 0.0312(19) 0.0397(19) -0.0009(15) 0.0077(15) 0.0021(15)
N1 0.0405(17) 0.0398(18) 0.055(2) -0.0197(16) 0.0060(15) -0.0050(14)
C8 0.042(2) 0.0350(19) 0.0348(19) -0.0009(16) 0.0072(16) 0.0000(16)
C11 0.041(2) 0.040(2) 0.041(2) -0.0096(17) 0.0031(17) 0.0014(17)
C12 0.050(2) 0.037(2) 0.047(2) -0.0076(17) 0.0130(18) -0.0020(18)
C9 0.0404(19) 0.0334(18) 0.0335(18) -0.0133(15) 0.0167(15) -0.0108(16)
C5 0.038(2) 0.045(2) 0.056(2) -0.012(2) 0.0140(18) -0.0090(17)
C19 0.041(2) 0.0332(19) 0.041(2) -0.0072(16) 0.0069(16) -0.0017(16)
C4 0.0330(19) 0.052(2) 0.057(2) -0.017(2) 0.0084(18) 0.0023(18)
C13 0.0387(19) 0.040(2) 0.0372(19) -0.0066(16) 0.0036(15) 0.0000(16)
N3 0.066(2) 0.045(2) 0.061(2) -0.0018(18) 0.0068(19) 0.0074(18)
C24 0.055(2) 0.048(2) 0.039(2) -0.0080(18) 0.0059(18) 0.000(2)
N2 0.059(2) 0.065(3) 0.069(3) -0.016(2) 0.008(2) -0.004(2)
B3 0.037(2) 0.0258(19) 0.036(2) -0.0017(16) 0.0003(17) 0.0019(16)
C10 0.057(3) 0.047(2) 0.052(2) -0.011(2) 0.017(2) -0.017(2)
C20 0.047(2) 0.041(2) 0.048(2) -0.0104(18) 0.0014(18) -0.0016(18)
B4 0.040(2) 0.042(3) 0.052(3) -0.008(2) 0.010(2) -0.013(2)
C23 0.066(3) 0.048(3) 0.052(2) -0.012(2) 0.020(2) 0.001(2)
B12 0.058(3) 0.040(2) 0.047(3) -0.005(2) 0.007(2) -0.001(2)
C2 0.057(3) 0.068(3) 0.075(3) -0.018(3) 0.032(2) -0.010(2)
B7 0.050(3) 0.047(3) 0.061(3) -0.011(2) 0.011(2) 0.007(2)
C14 0.053(3) 0.042(2) 0.075(3) -0.005(2) -0.001(2) 0.008(2)
B9 0.048(3) 0.061(3) 0.050(3) -0.021(2) -0.001(2) -0.002(2)
C22 0.050(3) 0.044(2) 0.081(3) -0.008(2) 0.026(2) 0.004(2)
B6 0.100(4) 0.039(3) 0.039(2) 0.000(2) 0.026(3) -0.001(3)
B8 0.065(3) 0.037(2) 0.050(3) -0.006(2) 0.007(2) -0.008(2)
C18 0.051(2) 0.055(3) 0.056(3) 0.012(2) 0.002(2) 0.002(2)
C21 0.039(2) 0.043(2) 0.081(3) 0.000(2) -0.003(2) 0.0014(19)
B5 0.048(3) 0.054(3) 0.044(3) -0.010(2) -0.010(2) 0.013(2)
B11 0.087(4) 0.042(3) 0.055(3) -0.008(2) 0.031(3) -0.010(3)
C17 0.072(3) 0.053(3) 0.083(4) 0.015(3) 0.016(3) -0.022(3)
B10 0.084(4) 0.052(3) 0.046(3) -0.006(2) 0.001(3) 0.011(3)
C16 0.043(3) 0.072(4) 0.103(4) -0.011(3) 0.015(3) -0.016(3)
C15 0.042(2) 0.074(3) 0.100(4) -0.016(3) -0.007(2) 0.013(2)

loop_
_atom_type_symbol
_atom_type_description
_atom_type_scat_dispersion_real
_atom_type_scat_dispersion_imag
_atom_type_scat_source
C C 0.0033 0.0016 'International Tables Vol C Tables 4.2.6.8 and 6.1.1.4'
H H 0.0000 0.0000 'International Tables Vol C Tables 4.2.6.8 and 6.1.1.4'
B B 0.0013 0.0007 'International Tables Vol C Tables 4.2.6.8 and 6.1.1.4'
N N 0.0061 0.0033 'International Tables Vol C Tables 4.2.6.8 and 6.1.1.4'

loop_
_geom_angle_atom_site_label_1
_geom_angle_atom_site_label_2
_geom_angle_atom_site_label_3
_geom_angle
C5 C6 C7 118.6(3)
C6 C7 N2 121.1(3)
C6 C7 C8 118.6(3)
N2 C7 C8 120.2(3)
C5 C3 C4 116.6(3)
C5 C3 C1 121.5(3)
C4 C3 C1 121.8(3)
C3 C1 B3 121.5(3)
C3 C1 B5 118.9(3)
B3 C1 B5 109.3(3)
C3 C1 B6 120.0(3)
B3 C1 B6 110.1(3)
B5 C1 B6 62.7(3)
C3 C1 B4 116.6(3)
B3 C1 B4 60.4(2)
B5 C1 B4 62.2(3)
B6 C1 B4 114.2(3)
C3 C1 C2 120.8(3)
B3 C1 C2 59.9(3)
B5 C1 C2 112.6(3)
B6 C1 C2 62.3(3)
B4 C1 C2 111.9(3)
C11 N1 C19 120.5(3)
C11 N1 C13 118.6(3)
C19 N1 C13 119.1(3)
C9 C8 N3 121.3(3)
C9 C8 C7 116.4(3)
N3 C8 C7 122.3(3)
C10 C11 C12 117.3(4)
C10 C11 N1 120.4(4)
C12 C11 N1 122.3(3)
N3 C12 C11 119.3(4)
C8 C9 C10 119.4(3)
C6 C5 C3 124.6(4)
C24 C19 C20 119.2(4)
C24 C19 N1 118.7(4)
C20 C19 N1 122.0(3)
N2 C4 C3 120.0(4)
C14 C13 C18 119.1(4)
C14 C13 N1 120.4(4)
C18 C13 N1 120.5(4)
C12 N3 C8 119.3(4)
C19 C24 C23 120.7(4)
C4 N2 C7 118.8(4)
C1 B3 B7 111.3(3)
C1 B3 C2 61.9(2)
B7 B3 C2 61.5(3)
C1 B3 B4 61.2(2)
B7 B3 B4 114.9(3)
C2 B3 B4 114.2(3)
C1 B3 B8 111.0(3)
B7 B3 B8 63.1(3)
C2 B3 B8 113.4(3)
B4 B3 B8 62.6(3)
C9 C10 C11 123.3(4)
C21 C20 C19 120.2(4)
B3 B4 C1 58.4(2)
B3 B4 B5 104.6(3)
C1 B4 B5 58.2(2)
B3 B4 B9 104.7(3)
C1 B4 B9 105.5(3)
B5 B4 B9 60.2(3)
B3 B4 B8 58.8(3)
C1 B4 B8 105.8(3)
B5 B4 B8 107.0(3)
B9 B4 B8 59.1(3)
C22 C23 C24 119.9(4)
B8 B12 B9 59.2(3)
B8 B12 B10 107.4(3)
B9 B12 B10 60.9(3)
B8 B12 B7 60.0(3)
B9 B12 B7 106.9(3)
B10 B12 B7 105.9(3)
B8 B12 B11 106.7(3)
B9 B12 B11 107.5(3)
B10 B12 B11 59.0(3)
B7 B12 B11 58.6(3)
B3 C2 C1 58.2(2)
B3 C2 B7 59.2(3)
C1 C2 B7 106.5(3)
B3 C2 B11 106.2(3)
C1 C2 B11 105.6(4)
B7 C2 B11 61.2(3)
B3 C2 B6 105.5(3)
C1 C2 B6 58.2(2)
B7 C2 B6 109.6(4)
B11 C2 B6 60.5(3)
B3 B7 C2 59.3(3)
B3 B7 B11 105.1(3)
C2 B7 B11 59.6(3)
B3 B7 B8 58.8(3)
C2 B7 B8 108.2(3)
B11 B7 B8 107.7(4)
B3 B7 B12 104.6(3)
C2 B7 B12 108.4(4)
B11 B7 B12 60.9(3)
B8 B7 B12 58.8(3)
C13 C14 C15 119.2(4)
B8 B9 B4 60.7(3)
B8 B9 B5 108.0(3)
B4 B9 B5 59.9(3)
B8 B9 B12 60.1(3)
B4 B9 B12 108.8(3)
B5 B9 B12 107.6(4)
B8 B9 B10 107.4(4)
B4 B9 B10 107.0(3)
B5 B9 B10 58.8(3)
B12 B9 B10 60.0(3)
C21 C22 C23 119.2(4)
C1 B6 B10 104.9(4)
C1 B6 B5 58.2(2)
B10 B6 B5 59.5(3)
C1 B6 B11 105.2(3)
B10 B6 B11 60.1(3)
B5 B6 B11 107.2(4)
C1 B6 C2 59.5(3)
B10 B6 C2 106.6(4)
B5 B6 C2 106.7(3)
B11 B6 C2 58.7(3)
B3 B8 B9 105.4(3)
B3 B8 B12 105.9(3)
B9 B8 B12 60.7(3)
B3 B8 B4 58.6(2)
B9 B8 B4 60.2(3)
B12 B8 B4 108.9(3)
B3 B8 B7 58.1(3)
B9 B8 B7 109.1(4)
B12 B8 B7 61.2(3)
B4 B8 B7 107.5(3)
C17 C18 C13 120.1(4)
C22 C21 C20 120.8(4)
C1 B5 B10 105.9(3)
C1 B5 B4 59.5(2)
B10 B5 B4 109.2(3)
C1 B5 B9 106.3(3)
B10 B5 B9 61.6(3)
B4 B5 B9 59.9(3)
C1 B5 B6 59.0(3)
B10 B5 B6 60.1(3)
B4 B5 B6 108.9(3)
B9 B5 B6 109.6(3)
C2 B11 B7 59.2(3)
C2 B11 B10 107.9(4)
B7 B11 B10 108.0(4)
C2 B11 B6 60.8(3)
B7 B11 B6 108.2(4)
B10 B11 B6 59.7(3)
C2 B11 B12 107.7(4)
B7 B11 B12 60.4(3)
B10 B11 B12 59.8(3)
B6 B11 B12 108.0(4)
C16 C17 C18 121.3(5)
B5 B10 B6 60.4(3)
B5 B10 B11 107.9(4)
B6 B10 B11 60.2(3)
B5 B10 B12 107.5(4)
B6 B10 B12 109.4(4)
B11 B10 B12 61.1(3)
B5 B10 B9 59.6(3)
B6 B10 B9 108.3(4)
B11 B10 B9 107.8(4)
B12 B10 B9 59.1(3)
C17 C16 C15 120.0(5)
C16 C15 C14 120.2(5)

loop_
_geom_bond_atom_site_label_1
_geom_bond_atom_site_label_2
_geom_bond_distance
C6 C5 1.326(5)
C6 C7 1.339(5)
C7 N2 1.398(5)
C7 C8 1.473(5)
C3 C5 1.369(5)
C3 C4 1.396(5)
C3 C1 1.505(5)
C1 B3 1.669(5)
C1 B5 1.696(6)
C1 B6 1.710(6)
C1 B4 1.719(5)
C1 C2 1.732(5)
N1 C11 1.412(5)
N1 C19 1.425(5)
N1 C13 1.431(5)
C8 C9 1.327(5)
C8 N3 1.395(5)
C11 C10 1.387(6)
C11 C12 1.399(5)
C12 N3 1.379(5)
C9 C10 1.333(5)
C19 C24 1.376(5)
C19 C20 1.384(5)
C4 N2 1.373(5)
C13 C14 1.376(6)
C13 C18 1.378(6)
C24 C23 1.392(6)
B3 B7 1.697(6)
B3 C2 1.699(6)
B3 B4 1.705(6)
B3 B8 1.710(6)
C20 C21 1.384(6)
B4 B5 1.764(7)
B4 B9 1.765(7)
B4 B8 1.774(7)
C23 C22 1.385(7)
B12 B8 1.762(7)
B12 B9 1.773(7)
B12 B10 1.789(7)
B12 B7 1.804(7)
B12 B11 1.813(7)
C2 B7 1.736(7)
C2 B11 1.744(8)
C2 B6 1.781(8)
B7 B11 1.771(8)
B7 B8 1.782(7)
C14 C15 1.391(6)
B9 B8 1.745(7)
B9 B5 1.771(7)
B9 B10 1.805(8)
C22 C21 1.377(7)
B6 B10 1.767(8)
B6 B5 1.773(8)
B6 B11 1.776(7)
C18 C17 1.373(6)
B5 B10 1.757(7)
B11 B10 1.775(9)
C17 C16 1.326(7)
C16 C15 1.373(8)
